data_1570216
loop_
_publ_author_name
'Urvashi, ?'
'Mishra, Sampoorna'
'Patil, Nitin T.'

_publ_section_title
;
 Gold-catalyzed alkenylation and arylation of phosphorothioates.
;
_journal_issue 45
_journal_name_full 'Chemical science'
_journal_page_first 13134
_journal_page_last 13139
_journal_paper_doi 10.1039/d3sc04888h
_journal_volume 14
_journal_year 2023
_chemical_formula_moiety 'C20 H16 Br O3 P S'
_chemical_formula_sum 'C20 H16 Br O3 P S'
_chemical_formula_weight 447.26
_space_group_crystal_system monoclinic
_space_group_IT_number 14
_space_group_name_Hall '-P 2yn'
_space_group_name_H-M_alt 'P 1 21/n 1'
_atom_sites_solution_hydrogens geom
_atom_sites_solution_primary dual
_audit_creation_date 2023-08-25
_audit_creation_method
;
Olex2 1.5
(compiled 2022.04.07 svn.rca3783a0 for OlexSys, GUI svn.r6498)
;
_audit_update_record
;
2023-08-25 deposited with the CCDC.	2023-10-30 downloaded from the CCDC.
;
_cell_angle_alpha 90
_cell_angle_beta 90.6150(10)
_cell_angle_gamma 90
_cell_formula_units_Z 4
_cell_length_a 6.1164(2)
_cell_length_b 8.8641(3)
_cell_length_c 34.4839(11)
_cell_measurement_reflns_used 712
_cell_measurement_temperature 140.00
_cell_measurement_theta_max 78.29
_cell_measurement_theta_min 5.13
_cell_volume 1869.48(11)
_computing_molecular_graphics 'Olex2 1.5 (Dolomanov et al., 2009)'
_computing_publication_material 'Olex2 1.5 (Dolomanov et al., 2009)'
_computing_structure_refinement 'SHELXL 2018/3 (Sheldrick, 2015)'
_computing_structure_solution 'SHELXT 2018/2 (Sheldrick, 2018)'
_diffrn_ambient_temperature 140.00
_diffrn_measured_fraction_theta_full 0.966
_diffrn_measured_fraction_theta_max 0.966
_diffrn_measurement_device_type 'Bruker APEX-II CCD'
_diffrn_measurement_method '\f and \w scans'
_diffrn_radiation_type CuK\a
_diffrn_radiation_wavelength 1.54178
_diffrn_reflns_av_R_equivalents 0.0353
_diffrn_reflns_av_unetI/netI 0.0347
_diffrn_reflns_Laue_measured_fraction_full 0.966
_diffrn_reflns_Laue_measured_fraction_max 0.966
_diffrn_reflns_limit_h_max 7
_diffrn_reflns_limit_h_min -4
_diffrn_reflns_limit_k_max 10
_diffrn_reflns_limit_k_min -10
_diffrn_reflns_limit_l_max 41
_diffrn_reflns_limit_l_min -41
_diffrn_reflns_number 11055
_diffrn_reflns_point_group_measured_fraction_full 0.966
_diffrn_reflns_point_group_measured_fraction_max 0.966
_diffrn_reflns_theta_full 66.571
_diffrn_reflns_theta_max 66.571
_diffrn_reflns_theta_min 5.131
_diffrn_standards_number 0
_exptl_absorpt_coefficient_mu 5.000
_exptl_absorpt_correction_type none
_exptl_crystal_density_diffrn 1.589
_exptl_crystal_description cubic
_exptl_crystal_F_000 904.0
_refine_diff_density_max 1.680
_refine_diff_density_min -1.475
_refine_diff_density_rms 0.436
_refine_ls_extinction_method none
_refine_ls_goodness_of_fit_ref 0.873
_refine_ls_hydrogen_treatment constr
_refine_ls_matrix_type full
_refine_ls_number_parameters 235
_refine_ls_number_reflns 3188
_refine_ls_number_restraints 0
_refine_ls_restrained_S_all 0.873
_refine_ls_R_factor_all 0.0618
_refine_ls_R_factor_gt 0.0379
_refine_ls_shift/su_max 0.000
_refine_ls_shift/su_mean 0.000
_refine_ls_structure_factor_coef Fsqd
_refine_ls_weighting_details 'w=1/[\s^2^(Fo^2^)+(0.1546P)^2^+11.0305P] where P=(Fo^2^+2Fc^2^)/3'
_refine_ls_weighting_scheme calc
_refine_ls_wR_factor_gt 0.1051
_refine_ls_wR_factor_ref 0.1944
_reflns_Friedel_coverage 0.000
_reflns_number_gt 2973
_reflns_number_total 3301
_reflns_threshold_expression 'I > 2\s(I)'
_cod_data_source_file d3sc04888h2.cif
_cod_data_source_block f1_a_CCDC1
_cod_depositor_comments 'Adding full bibliography for 1570215--1570216.cif.'
_cod_original_cell_volume 1869.49(11)
_cod_original_sg_symbol_H-M 'P 21/n'
_cod_database_code 1570216
_shelx_shelxl_version_number 2018/3
_shelx_space_group_comment
;
The symmetry employed for this shelxl refinement is uniquely defined
by the following loop, which should always be used as a source of
symmetry information in preference to the above space-group names.
They are only intended as comments.
;
_olex2_refinement_description
;
1. Fixed Uiso
 At 1.2 times of:
  All C(H) groups
2.a Aromatic/amide H refined with riding coordinates:
 C007(H007), C008(H008), C00C(H00C), C00E(H00E), C00F(H00F), C00G(H00G),
 C00H(H00H), C00I(H00I), C00J(H00J), C00K(H00K), C00L(H00L), C00M(H00M),
 C00N(H00N), C00O(H00O), C00P(H00P), C00Q(H00Q)
;
_olex2_submission_special_instructions 'No special instructions were received'

loop_
_space_group_symop_operation_xyz
'x, y, z'
'-x+1/2, y+1/2, -z+1/2'
'-x, -y, -z'
'x-1/2, -y-1/2, z-1/2'

loop_
_atom_site_label
_atom_site_type_symbol
_atom_site_fract_x
_atom_site_fract_y
_atom_site_fract_z
_atom_site_U_iso_or_equiv
_atom_site_adp_type
_atom_site_occupancy
_atom_site_site_symmetry_order
_atom_site_calc_flag
_atom_site_refinement_flags_posn
_atom_site_refinement_flags_adp
_atom_site_refinement_flags_occupancy
_atom_site_disorder_assembly
_atom_site_disorder_group
Br01 Br 1.34461(8) 0.05859(6) 0.55750(2) 0.0322(3) Uani 1 1 d . . . . .
P002 P 0.36693(17) 0.39901(13) 0.35887(3) 0.0165(3) Uani 1 1 d . . . . .
S003 S 0.5047(2) 0.55861(12) 0.39493(3) 0.0240(3) Uani 1 1 d . . . . .
O004 O 0.1431(5) 0.4399(4) 0.34819(10) 0.0255(8) Uani 1 1 d . . . . .
O005 O 0.3985(5) 0.2455(3) 0.38153(8) 0.0197(7) Uani 1 1 d . . . . .
O006 O 0.5242(5) 0.3716(3) 0.32312(8) 0.0186(7) Uani 1 1 d . . . . .
C007 C 0.3708(7) 0.5027(5) 0.26752(12) 0.0182(9) Uani 1 1 d . . . . .
H007 H 0.236246 0.450591 0.270486 0.022 Uiso 1 1 calc R U . . .
C008 C 0.4013(8) 0.6045(5) 0.23692(13) 0.0219(9) Uani 1 1 d . . . . .
H008 H 0.285743 0.622840 0.218904 0.026 Uiso 1 1 calc R U . . .
C009 C 0.3364(7) 0.1066(5) 0.36458(12) 0.0183(9) Uani 1 1 d . . . . .
C00A C 1.1526(7) 0.1694(5) 0.52477(13) 0.0227(9) Uani 1 1 d . . . . .
C00B C 0.5424(7) 0.4805(5) 0.29316(11) 0.0162(8) Uani 1 1 d . . . . .
C00C C 1.2177(8) 0.2101(6) 0.48753(14) 0.0275(10) Uani 1 1 d . . . . .
H00C H 1.357017 0.180814 0.478240 0.033 Uiso 1 1 calc R U . . .
C00D C 0.8709(8) 0.3364(5) 0.47734(13) 0.0222(9) Uani 1 1 d . . . . .
C00E C 1.0779(8) 0.2932(6) 0.46440(13) 0.0261(10) Uani 1 1 d . . . . .
H00E H 1.122773 0.321816 0.439159 0.031 Uiso 1 1 calc R U . . .
C00F C 0.7420(8) 0.5548(5) 0.29008(14) 0.0212(10) Uani 1 1 d . . . . .
H00F H 0.856434 0.538447 0.308447 0.025 Uiso 1 1 calc R U . . .
C00G C 0.7680(8) 0.6535(5) 0.25932(14) 0.0242(10) Uani 1 1 d . . . . .
H00G H 0.903271 0.704594 0.256301 0.029 Uiso 1 1 calc R U . . .
C00H C 0.7240(8) 0.4556(5) 0.41639(14) 0.0230(10) Uani 1 1 d . . . . .
H00H H 0.847233 0.427344 0.401508 0.028 Uiso 1 1 calc R U . . .
C00I C 0.4870(8) 0.0276(6) 0.34328(14) 0.0240(10) Uani 1 1 d . . . . .
H00I H 0.628682 0.067447 0.338838 0.029 Uiso 1 1 calc R U . . .
C00J C 0.2193(9) -0.1708(5) 0.33508(15) 0.0310(11) Uani 1 1 d . . . . .
H00J H 0.178772 -0.266559 0.324925 0.037 Uiso 1 1 calc R U . . .
C00K C 0.7119(8) 0.4187(5) 0.45378(14) 0.0235(10) Uani 1 1 d . . . . .
H00K H 0.583251 0.449995 0.466700 0.028 Uiso 1 1 calc R U . . .
C00L C 0.5997(8) 0.6788(5) 0.23285(13) 0.0239(10) Uani 1 1 d . . . . .
H00L H 0.620143 0.746890 0.211932 0.029 Uiso 1 1 calc R U . . .
C00M C 0.8122(8) 0.2947(6) 0.51495(14) 0.0275(10) Uani 1 1 d . . . . .
H00M H 0.673486 0.324749 0.524399 0.033 Uiso 1 1 calc R U . . .
C00N C 0.9481(8) 0.2118(6) 0.53867(14) 0.0289(11) Uani 1 1 d . . . . .
H00N H 0.903953 0.183956 0.564012 0.035 Uiso 1 1 calc R U . . .
C00O C 0.1284(8) 0.0514(5) 0.37158(14) 0.0236(10) Uani 1 1 d . . . . .
H00O H 0.026588 0.108023 0.386248 0.028 Uiso 1 1 calc R U . . .
C00P C 0.4256(9) -0.1135(6) 0.32832(15) 0.0299(11) Uani 1 1 d . . . . .
H00P H 0.526502 -0.170002 0.313433 0.036 Uiso 1 1 calc R U . . .
C00Q C 0.0732(9) -0.0889(6) 0.35654(15) 0.0284(11) Uani 1 1 d . . . . .
H00Q H -0.068162 -0.129039 0.361165 0.034 Uiso 1 1 calc R U . . .

loop_
_atom_site_aniso_label
_atom_site_aniso_U_11
_atom_site_aniso_U_22
_atom_site_aniso_U_33
_atom_site_aniso_U_23
_atom_site_aniso_U_13
_atom_site_aniso_U_12
Br01 0.0278(4) 0.0360(4) 0.0328(4) 0.0049(2) -0.0027(2) 0.0060(2)
P002 0.0181(6) 0.0180(6) 0.0135(5) 0.0020(4) 0.0010(4) 0.0019(4)
S003 0.0334(7) 0.0194(6) 0.0192(6) -0.0019(4) -0.0017(5) 0.0028(4)
O004 0.0169(16) 0.035(2) 0.0247(17) 0.0065(13) 0.0021(13) 0.0039(13)
O005 0.0252(16) 0.0185(15) 0.0154(14) 0.0034(12) -0.0007(12) -0.0017(12)
O006 0.0239(16) 0.0163(15) 0.0156(14) 0.0033(11) 0.0043(12) 0.0040(12)
C007 0.020(2) 0.018(2) 0.0165(19) -0.0004(17) 0.0009(16) -0.0033(17)
C008 0.028(2) 0.021(2) 0.017(2) -0.0001(17) -0.0013(17) 0.0012(19)
C009 0.025(2) 0.017(2) 0.0131(19) 0.0046(16) -0.0008(16) -0.0002(17)
C00A 0.020(2) 0.024(2) 0.024(2) -0.0018(18) -0.0011(17) 0.0008(18)
C00B 0.023(2) 0.0129(19) 0.0127(19) 0.0011(15) 0.0049(16) 0.0025(17)
C00C 0.025(2) 0.033(3) 0.025(2) -0.006(2) 0.0036(19) 0.002(2)
C00D 0.025(2) 0.023(2) 0.019(2) -0.0030(18) 0.0013(17) -0.0024(18)
C00E 0.026(2) 0.035(3) 0.017(2) -0.0028(19) 0.0039(18) -0.001(2)
C00F 0.019(2) 0.020(2) 0.024(2) -0.0006(17) 0.0012(18) 0.0022(17)
C00G 0.021(2) 0.022(2) 0.030(2) 0.0038(19) 0.0063(18) -0.0032(18)
C00H 0.023(2) 0.027(2) 0.019(2) -0.0024(18) -0.0006(18) -0.0001(18)
C00I 0.023(2) 0.024(2) 0.025(2) 0.0038(19) 0.0011(18) 0.0066(19)
C00J 0.047(3) 0.017(2) 0.029(2) 0.0012(19) -0.010(2) 0.003(2)
C00K 0.024(2) 0.024(2) 0.022(2) -0.0018(18) 0.0039(19) -0.0003(19)
C00L 0.032(2) 0.021(2) 0.019(2) 0.0031(17) 0.0050(18) 0.0007(19)
C00M 0.023(2) 0.037(3) 0.023(2) 0.000(2) 0.0074(18) 0.003(2)
C00N 0.026(2) 0.039(3) 0.021(2) 0.006(2) 0.0058(19) 0.003(2)
C00O 0.024(2) 0.026(2) 0.022(2) 0.0025(18) 0.0042(19) 0.0013(18)
C00P 0.038(3) 0.024(2) 0.028(2) -0.001(2) 0.001(2) 0.012(2)
C00Q 0.032(3) 0.024(2) 0.029(3) 0.006(2) -0.002(2) -0.004(2)

loop_
_atom_type_symbol
_atom_type_description
_atom_type_scat_dispersion_real
_atom_type_scat_dispersion_imag
_atom_type_scat_source
C C 0.0181 0.0091 'International Tables Vol C Tables 4.2.6.8 and 6.1.1.4'
H H 0.0000 0.0000 'International Tables Vol C Tables 4.2.6.8 and 6.1.1.4'
O O 0.0492 0.0322 'International Tables Vol C Tables 4.2.6.8 and 6.1.1.4'
Br Br -0.6763 1.2805 'International Tables Vol C Tables 4.2.6.8 and 6.1.1.4'
S S 0.3331 0.5567 'International Tables Vol C Tables 4.2.6.8 and 6.1.1.4'
P P 0.2955 0.4335 'International Tables Vol C Tables 4.2.6.8 and 6.1.1.4'

loop_
_geom_angle_atom_site_label_1
_geom_angle_atom_site_label_2
_geom_angle_atom_site_label_3
_geom_angle
_geom_angle_site_symmetry_1
_geom_angle_site_symmetry_3
_geom_angle_publ_flag
O004 P002 S003 111.02(16) . . ?
O004 P002 O005 116.62(19) . . ?
O004 P002 O006 114.57(18) . . ?
O005 P002 S003 104.24(12) . . ?
O005 P002 O006 100.37(16) . . ?
O006 P002 S003 109.04(13) . . ?
C00H S003 P002 101.56(16) . . ?
C009 O005 P002 121.0(3) . . ?
C00B O006 P002 120.9(3) . . ?
C008 C007 H007 121.1 . . ?
C00B C007 H007 121.1 . . ?
C00B C007 C008 117.9(4) . . ?
C007 C008 H008 119.9 . . ?
C00L C008 C007 120.3(4) . . ?
C00L C008 H008 119.9 . . ?
C00I C009 O005 119.1(4) . . ?
C00I C009 C00O 122.3(4) . . ?
C00O C009 O005 118.6(4) . . ?
C00C C00A Br01 120.1(4) . . ?
C00N C00A Br01 119.1(4) . . ?
C00N C00A C00C 120.8(4) . . ?
C007 C00B O006 119.9(4) . . ?
C007 C00B C00F 123.1(4) . . ?
C00F C00B O006 116.9(4) . . ?
C00A C00C H00C 120.3 . . ?
C00E C00C C00A 119.3(4) . . ?
C00E C00C H00C 120.3 . . ?
C00E C00D C00K 124.0(4) . . ?
C00M C00D C00E 117.7(4) . . ?
C00M C00D C00K 118.2(4) . . ?
C00C C00E C00D 121.3(4) . . ?
C00C C00E H00E 119.3 . . ?
C00D C00E H00E 119.3 . . ?
C00B C00F H00F 121.1 . . ?
C00G C00F C00B 117.7(4) . . ?
C00G C00F H00F 121.1 . . ?
C00F C00G H00G 119.5 . . ?
C00F C00G C00L 121.0(4) . . ?
C00L C00G H00G 119.5 . . ?
S003 C00H H00H 120.7 . . ?
C00K C00H S003 118.7(4) . . ?
C00K C00H H00H 120.7 . . ?
C009 C00I H00I 120.9 . . ?
C009 C00I C00P 118.2(5) . . ?
C00P C00I H00I 120.9 . . ?
C00P C00J H00J 120.1 . . ?
C00Q C00J H00J 120.1 . . ?
C00Q C00J C00P 119.8(5) . . ?
C00D C00K H00K 115.9 . . ?
C00H C00K C00D 128.2(5) . . ?
C00H C00K H00K 115.9 . . ?
C008 C00L H00L 120.0 . . ?
C00G C00L C008 120.0(4) . . ?
C00G C00L H00L 120.0 . . ?
C00D C00M H00M 118.9 . . ?
C00N C00M C00D 122.3(4) . . ?
C00N C00M H00M 118.9 . . ?
C00A C00N H00N 120.7 . . ?
C00M C00N C00A 118.6(4) . . ?
C00M C00N H00N 120.7 . . ?
C009 C00O H00O 120.9 . . ?
C009 C00O C00Q 118.1(5) . . ?
C00Q C00O H00O 120.9 . . ?
C00I C00P H00P 119.8 . . ?
C00J C00P C00I 120.5(5) . . ?
C00J C00P H00P 119.8 . . ?
C00J C00Q C00O 121.2(5) . . ?
C00J C00Q H00Q 119.4 . . ?
C00O C00Q H00Q 119.4 . . ?

loop_
_geom_bond_atom_site_label_1
_geom_bond_atom_site_label_2
_geom_bond_distance
_geom_bond_site_symmetry_2
_geom_bond_publ_flag
Br01 C00A 1.895(5) . ?
P002 S003 2.0581(16) . ?
P002 O004 1.459(3) . ?
P002 O005 1.580(3) . ?
P002 O006 1.590(3) . ?
S003 C00H 1.777(5) . ?
O005 C009 1.413(5) . ?
O006 C00B 1.419(5) . ?
C007 H007 0.9500 . ?
C007 C008 1.403(6) . ?
C007 C00B 1.379(6) . ?
C008 H008 0.9500 . ?
C008 C00L 1.389(7) . ?
C009 C00I 1.376(7) . ?
C009 C00O 1.387(7) . ?
C00A C00C 1.396(7) . ?
C00A C00N 1.396(7) . ?
C00B C00F 1.392(7) . ?
C00C H00C 0.9500 . ?
C00C C00E 1.376(7) . ?
C00D C00E 1.400(7) . ?
C00D C00K 1.456(7) . ?
C00D C00M 1.399(6) . ?
C00E H00E 0.9500 . ?
C00F H00F 0.9500 . ?
C00F C00G 1.385(7) . ?
C00G H00G 0.9500 . ?
C00G C00L 1.386(7) . ?
C00H H00H 0.9500 . ?
C00H C00K 1.333(7) . ?
C00I H00I 0.9500 . ?
C00I C00P 1.402(8) . ?
C00J H00J 0.9500 . ?
C00J C00P 1.382(8) . ?
C00J C00Q 1.374(8) . ?
C00K H00K 0.9500 . ?
C00L H00L 0.9500 . ?
C00M H00M 0.9500 . ?
C00M C00N 1.373(7) . ?
C00N H00N 0.9500 . ?
C00O H00O 0.9500 . ?
C00O C00Q 1.388(7) . ?
C00P H00P 0.9500 . ?
C00Q H00Q 0.9500 . ?

loop_
_geom_torsion_atom_site_label_1
_geom_torsion_atom_site_label_2
_geom_torsion_atom_site_label_3
_geom_torsion_atom_site_label_4
_geom_torsion
_geom_torsion_site_symmetry_1
_geom_torsion_site_symmetry_2
_geom_torsion_site_symmetry_3
_geom_torsion_site_symmetry_4
_geom_torsion_publ_flag
Br01 C00A C00C C00E -178.7(4) . . . . ?
Br01 C00A C00N C00M 178.7(4) . . . . ?
P002 S003 C00H C00K -109.9(4) . . . . ?
P002 O005 C009 C00I 90.2(4) . . . . ?
P002 O005 C009 C00O -92.8(4) . . . . ?
P002 O006 C00B C007 -71.0(5) . . . . ?
P002 O006 C00B C00F 112.5(4) . . . . ?
S003 P002 O005 C009 -175.7(3) . . . . ?
S003 P002 O006 C00B -73.5(3) . . . . ?
S003 C00H C00K C00D -179.5(4) . . . . ?
O004 P002 O005 C009 61.5(4) . . . . ?
O004 P002 O006 C00B 51.6(4) . . . . ?
O005 P002 O006 C00B 177.3(3) . . . . ?
O005 C009 C00I C00P 176.9(4) . . . . ?
O005 C009 C00O C00Q -176.6(4) . . . . ?
O006 P002 O005 C009 -62.9(3) . . . . ?
O006 C00B C00F C00G 175.4(4) . . . . ?
C007 C008 C00L C00G -0.6(7) . . . . ?
C007 C00B C00F C00G -1.0(7) . . . . ?
C008 C007 C00B O006 -176.0(4) . . . . ?
C008 C007 C00B C00F 0.3(7) . . . . ?
C009 C00I C00P C00J -0.3(7) . . . . ?
C009 C00O C00Q C00J -0.4(7) . . . . ?
C00A C00C C00E C00D -0.6(8) . . . . ?
C00B C007 C008 C00L 0.5(7) . . . . ?
C00B C00F C00G C00L 0.9(7) . . . . ?
C00C C00A C00N C00M -0.1(8) . . . . ?
C00D C00M C00N C00A 0.7(8) . . . . ?
C00E C00D C00K C00H 6.0(8) . . . . ?
C00E C00D C00M C00N -1.2(8) . . . . ?
C00F C00G C00L C008 -0.1(7) . . . . ?
C00I C009 C00O C00Q 0.3(7) . . . . ?
C00K C00D C00E C00C -177.3(5) . . . . ?
C00K C00D C00M C00N 177.4(5) . . . . ?
C00M C00D C00E C00C 1.2(7) . . . . ?
C00M C00D C00K C00H -172.5(5) . . . . ?
C00N C00A C00C C00E 0.0(8) . . . . ?
C00O C009 C00I C00P 0.0(7) . . . . ?
C00P C00J C00Q C00O 0.2(8) . . . . ?
C00Q C00J C00P C00I 0.2(7) . . . . ?
